data_4073691
loop_
_publ_author_name
'Chen, Wei-Zhong'
'Fanwick, Phillip E.'
'Ren, Tong'

_publ_section_title
;
 Peripheral Functionalization of Diruthenium Compounds via Heck Reactions
;
_journal_issue 17
_journal_name_full Organometallics
_journal_page_first 4115
_journal_paper_doi 10.1021/om7005408
_journal_volume 26
_journal_year 2007
_chemical_formula_moiety 'C53 H42 Cl13 N8 Ru2 Si1'
_chemical_formula_sum 'C53 H42 Cl13 N8 Ru2 Si'
_chemical_formula_weight 1482.09
_chemical_name_systematic ' ?'
_space_group_IT_number 2
_symmetry_cell_setting triclinic
_symmetry_space_group_name_Hall '-P 1'
_symmetry_space_group_name_H-M 'P -1'
_atom_type_scat_source 'International Tables for Crystallography (Vol C)'
_audit_creation_date 5-05-06
_audit_creation_method SHELXL_and_local_programs
_audit_update_record ' ?'
_cell_angle_alpha 86.287(2)
_cell_angle_beta 82.449(3)
_cell_angle_gamma 86.862(4)
_cell_formula_units_Z 2
_cell_length_a 11.5742(7)
_cell_length_b 13.7446(8)
_cell_length_c 22.3166(11)
_cell_measurement_reflns_used 32906
_cell_measurement_temperature 150
_cell_measurement_theta_max 23
_cell_measurement_theta_min 2
_cell_volume 3508.2(3)
_computing_cell_refinement DENZO/SCALEPACK_(Otwinowski,_1996)
_computing_data_collection Collect_(Nonius,_1998)
_computing_data_reduction DENZO/SCALEPACK_(Otwinowski,_1996)
_computing_molecular_graphics
;
    ORTEP (Johnson, 1976)
    PLATON (Spek, 1997)
;
_computing_structure_refinement SHELX97_(Sheldrick,_1997)
_computing_structure_solution Direct_methods_(SIR2004,_Burla_et_al.,_2005)
_diffrn_ambient_temperature 150
_diffrn_measured_fraction_theta_full 0.9922
_diffrn_measured_fraction_theta_max 0.9700
_diffrn_measurement_device_type Nonius_KappaCCD
_diffrn_measurement_method \w
_diffrn_radiation_monochromator 'graphite 002'
_diffrn_radiation_type MO-K\a
_diffrn_radiation_wavelength 0.71073
_diffrn_reflns_av_R_equivalents 0.057
_diffrn_reflns_limit_h_max 13
_diffrn_reflns_limit_h_min 0
_diffrn_reflns_limit_k_max 15
_diffrn_reflns_limit_k_min -15
_diffrn_reflns_limit_l_max 25
_diffrn_reflns_limit_l_min -25
_diffrn_reflns_number 32906
_diffrn_reflns_theta_full 24.7
_diffrn_reflns_theta_max 24.00
_diffrn_reflns_theta_min 2.10
_exptl_absorpt_coefficient_mu 0.976
_exptl_absorpt_correction_T_max 0.9340
_exptl_absorpt_correction_T_min 0.8530
_exptl_absorpt_correction_type multi-scan_(Otwinowski_&_Minor,_1997)
_exptl_crystal_colour_primary brown
_exptl_crystal_density_diffrn 1.403
_exptl_crystal_description needle
_exptl_crystal_F_000 1478
_exptl_crystal_size_max 0.40
_exptl_crystal_size_mid 0.19
_exptl_crystal_size_min 0.07
_platon_squeeze_details '                                                                       '
_refine_diff_density_max 5.19
_refine_diff_density_min -2.18
_refine_ls_extinction_method none
_refine_ls_goodness_of_fit_ref 1.101
_refine_ls_hydrogen_treatment constr
_refine_ls_matrix_type full
_refine_ls_number_parameters 682
_refine_ls_number_reflns 10943
_refine_ls_number_restraints 0
_refine_ls_R_factor_all 0.104
_refine_ls_R_factor_gt 0.079
_refine_ls_shift/su_max 0.001
_refine_ls_structure_factor_coef Fsqd
_refine_ls_weighting_details '1/[\s^2^(Fo^2^)+(0.1283P)^2^+11.2163P] where P=(Fo^2^+2Fc^2^)/3 '
_refine_ls_weighting_scheme calc
_refine_ls_wR_factor_gt 0.215
_refine_ls_wR_factor_ref 0.229
_reflns_number_gt 7867
_reflns_number_total 10943
_reflns_threshold_expression >2.0\s(I)
_cod_data_source_file om7005408-file003.cif
_cod_data_source_block comp2b
_cod_depositor_comments
;
The following automatic conversions were performed:

'_exptl_crystal_colour_primary' value 'Brown' changed to 'brown'
according to /home/saulius/struct/CIF-dictionaries/cif_core.dic
dictionary named 'cif_core.dic' version 2.4.1 from
2010-06-29.

'_refine_ls_weighting_scheme' value 'calc ' changed to
'calc' according to
/home/saulius/struct/CIF-dictionaries/cif_core.dic dictionary named
'cif_core.dic' version 2.4.1 from 2010-06-29.

Automatic conversion script
Id: cif_fix_values 1715 2011-07-08 13:25:40Z adriana 
;
_cod_original_formula_sum 'C53 H42 Cl13 N8 Ru2 Si1'
_cod_database_code 4073691

loop_
_symmetry_equiv_pos_as_xyz
'x, y, z'
'-x, -y, -z'

loop_
_atom_site_label
_atom_site_fract_x
_atom_site_fract_y
_atom_site_fract_z
_atom_site_U_iso_or_equiv
_atom_site_adp_type
_atom_site_occupancy
_atom_site_symmetry_multiplicity
_atom_site_calc_flag
_atom_site_refinement_flags
Ru(1) 0.68859(5) 0.15973(4) 0.17716(3) 0.0254(2) Uani 1 1 d .
Ru(2) 0.73511(5) 0.05013(4) 0.25471(3) 0.0252(2) Uani 1 1 d .
Cl(2) 0.79261(18) -0.06265(15) 0.33291(9) 0.0351(5) Uani 1 1 d .
Cl(5) 0.3242(2) 0.0290(2) 0.50500(10) 0.0578(7) Uani 1 1 d .
Cl(21) 0.1127(2) 0.2658(2) 0.16594(17) 0.0801(10) Uani 1 1 d .
Cl(22) 0.4810(3) 0.4773(2) 0.07928(14) 0.0708(9) Uani 1 1 d .
Cl(24) 0.4664(4) -0.2869(2) 0.37991(19) 0.1034(14) Uani 1 1 d .
Cl(31) 0.4776(6) 0.2394(3) -0.0474(2) 0.174(3) Uani 1 1 d .
Cl(32) 0.2319(3) -0.0362(3) 0.06891(16) 0.0971(12) Uani 1 1 d .
Cl(33) 1.0069(2) -0.33565(19) 0.23577(13) 0.0620(7) Uani 1 1 d .
Cl(34) 0.5642(3) -0.4164(2) 0.21829(18) 0.0852(10) Uani 1 1 d .
Cl(41) 0.7376(3) 0.3679(2) -0.04549(13) 0.0786(10) Uani 1 1 d .
Cl(42) 1.1023(2) 0.11034(18) -0.08043(10) 0.0529(6) Uani 1 1 d .
Cl(43) 1.1611(3) 0.1091(2) 0.37520(13) 0.0709(8) Uani 1 1 d .
Cl(44) 1.2814(2) -0.16955(18) 0.21748(12) 0.0549(7) Uani 1 1 d .
Si(1) 1.0358(4) 0.7126(3) 0.44833(15) 0.0755(11) Uani 1 1 d .
N(12) 0.7570(6) 0.2679(5) 0.2171(3) 0.0308(15) Uani 1 1 d .
N(14) 0.7574(6) 0.1677(5) 0.3037(3) 0.0312(15) Uani 1 1 d .
N(21) 0.5262(6) 0.1844(5) 0.2243(3) 0.0328(16) Uani 1 1 d .
N(23) 0.5595(6) 0.0566(5) 0.2933(3) 0.0317(15) Uani 1 1 d .
N(31) 0.6202(6) 0.0505(5) 0.1353(3) 0.0310(15) Uani 1 1 d .
N(33) 0.6994(6) -0.0639(4) 0.2005(3) 0.0269(14) Uani 1 1 d .
N(41) 0.8481(6) 0.1354(5) 0.1266(3) 0.0303(15) Uani 1 1 d .
N(43) 0.9083(5) 0.0531(5) 0.2119(3) 0.0293(15) Uani 1 1 d .
C(11) 0.7983(8) 0.3559(6) 0.1820(4) 0.040(2) Uani 1 1 d .
C(13) 0.7708(7) 0.2549(6) 0.2758(3) 0.0325(19) Uani 1 1 d .
C(15) 0.7486(9) 0.1566(7) 0.3697(4) 0.042(2) Uani 1 1 d .
C(22) 0.4903(7) 0.1247(6) 0.2720(4) 0.0349(19) Uani 1 1 d .
C(32) 0.6437(7) -0.0405(6) 0.1544(4) 0.0350(19) Uani 1 1 d .
C(42) 0.9309(7) 0.0905(6) 0.1552(3) 0.0318(18) Uani 1 1 d .
C(111) 0.8022(7) 0.3398(6) 0.3085(4) 0.0347(19) Uani 1 1 d .
C(112) 0.7183(9) 0.4092(7) 0.3280(4) 0.047(2) Uani 1 1 d .
C(113) 0.7481(10) 0.4882(8) 0.3571(5) 0.059(3) Uani 1 1 d .
C(114) 0.8638(9) 0.4992(7) 0.3664(4) 0.047(2) Uani 1 1 d .
C(115) 0.9479(9) 0.4294(8) 0.3464(5) 0.058(3) Uani 1 1 d .
C(116) 0.9156(9) 0.3502(7) 0.3177(4) 0.051(2) Uani 1 1 d .
C(117) 0.8934(11) 0.5845(8) 0.3974(5) 0.063(3) Uani 1 1 d .
C(118) 0.9943(12) 0.6040(9) 0.4146(5) 0.074(3) Uani 1 1 d .
C(11A) 1.1481(19) 0.6804(13) 0.4978(7) 0.141(8) Uani 1 1 d .
C(11B) 1.0915(15) 0.7965(10) 0.3895(6) 0.101(5) Uani 1 1 d .
C(11C) 0.900(2) 0.7692(16) 0.4872(11) 0.198(13) Uani 1 1 d .
C(211) 0.4442(8) 0.2438(7) 0.1954(4) 0.039(2) Uani 1 1 d .
C(212) 0.3277(8) 0.2257(7) 0.1963(4) 0.044(2) Uani 1 1 d .
C(213) 0.2591(8) 0.2884(7) 0.1637(5) 0.054(3) Uani 1 1 d .
C(214) 0.3047(9) 0.3671(7) 0.1273(5) 0.059(3) Uani 1 1 d .
C(215) 0.4211(8) 0.3844(7) 0.1266(4) 0.051(3) Uani 1 1 d .
C(216) 0.4927(8) 0.3248(6) 0.1593(4) 0.037(2) Uani 1 1 d .
C(231) 0.5092(7) -0.0037(6) 0.3437(4) 0.0326(19) Uani 1 1 d .
C(232) 0.4514(7) 0.0376(6) 0.3943(4) 0.036(2) Uani 1 1 d .
C(233) 0.3980(7) -0.0231(8) 0.4407(4) 0.045(2) Uani 1 1 d .
C(234) 0.4011(8) -0.1234(8) 0.4372(5) 0.054(3) Uani 1 1 d .
C(235) 0.4617(9) -0.1610(7) 0.3865(5) 0.054(3) Uani 1 1 d .
C(236) 0.5165(8) -0.1041(6) 0.3393(4) 0.042(2) Uani 1 1 d .
C(311) 0.5297(6) 0.0677(5) 0.0964(3) 0.072(4) Uani 1 1 d G
C(312) 0.5484(5) 0.1384(4) 0.0492(3) 0.041(2) Uani 1 1 d G
C(313) 0.4676(6) 0.1552(5) 0.0083(3) 0.070(3) Uani 1 1 d G
C(314) 0.3680(6) 0.1014(6) 0.0147(3) 0.072(3) Uani 1 1 d G
C(315) 0.3493(5) 0.0307(5) 0.0620(4) 0.075(3) Uiso 1 1 d G
C(316) 0.4301(6) 0.0139(5) 0.1028(3) 0.061(3) Uani 1 1 d G
C(331) 0.7240(8) -0.1665(6) 0.2122(4) 0.036(2) Uani 1 1 d .
C(332) 0.8367(7) -0.1987(6) 0.2224(4) 0.0341(19) Uani 1 1 d .
C(333) 0.8645(8) -0.2971(6) 0.2283(4) 0.041(2) Uani 1 1 d .
C(334) 0.7820(10) -0.3644(7) 0.2280(5) 0.055(3) Uani 1 1 d .
C(335) 0.6687(10) -0.3322(7) 0.2188(5) 0.054(3) Uani 1 1 d .
C(336) 0.6374(8) -0.2327(6) 0.2122(4) 0.043(2) Uani 1 1 d .
C(411) 0.8777(7) 0.1680(6) 0.0653(4) 0.0321(18) Uani 1 1 d .
C(412) 0.8072(8) 0.2440(6) 0.0418(4) 0.036(2) Uani 1 1 d .
C(413) 0.8284(9) 0.2760(7) -0.0179(4) 0.050(3) Uani 1 1 d .
C(414) 0.9182(10) 0.2351(7) -0.0565(4) 0.054(3) Uani 1 1 d .
C(415) 0.9869(8) 0.1641(6) -0.0323(4) 0.039(2) Uani 1 1 d .
C(416) 0.9690(7) 0.1277(6) 0.0265(3) 0.0317(18) Uani 1 1 d .
C(431) 1.0112(7) 0.0228(6) 0.2398(3) 0.0307(18) Uani 1 1 d .
C(432) 1.0321(7) 0.0697(7) 0.2892(4) 0.039(2) Uani 1 1 d .
C(433) 1.1334(8) 0.0468(7) 0.3139(4) 0.040(2) Uani 1 1 d .
C(434) 1.2123(7) -0.0262(7) 0.2921(4) 0.041(2) Uani 1 1 d .
C(435) 1.1870(7) -0.0738(6) 0.2444(4) 0.038(2) Uani 1 1 d .
C(436) 1.0875(7) -0.0501(6) 0.2173(4) 0.0319(18) Uani 1 1 d .
H(22) 0.4121 0.1320 0.2909 0.042 Uiso 1 1 calc R
H(32) 0.6184 -0.0916 0.1332 0.042 Uiso 1 1 calc R
H(42) 1.0081 0.0847 0.1348 0.038 Uiso 1 1 calc R
H(112) 0.6396 0.4029 0.3216 0.057 Uiso 1 1 calc R
H(113) 0.6895 0.5356 0.3709 0.070 Uiso 1 1 calc R
H(115) 1.0269 0.4353 0.3523 0.069 Uiso 1 1 calc R
H(116) 0.9736 0.3022 0.3040 0.061 Uiso 1 1 calc R
H(117) 0.8315 0.6318 0.4061 0.076 Uiso 1 1 calc R
H(118) 1.0542 0.5542 0.4085 0.088 Uiso 1 1 calc R
H(11A) 0.7314 0.3953 0.1695 0.060 Uiso 1 1 calc R
H(11B) 0.8506 0.3372 0.1460 0.060 Uiso 1 1 calc R
H(11C) 0.8403 0.3942 0.2070 0.060 Uiso 1 1 calc R
H(11D) 1.1874 0.7392 0.5049 0.211 Uiso 1 1 calc R
H(11E) 1.2053 0.6331 0.4785 0.211 Uiso 1 1 calc R
H(11F) 1.1118 0.6516 0.5366 0.211 Uiso 1 1 calc R
H(11G) 1.1643 0.7690 0.3684 0.151 Uiso 1 1 calc R
H(11H) 1.1066 0.8576 0.4067 0.151 Uiso 1 1 calc R
H(11I) 1.0343 0.8094 0.3609 0.151 Uiso 1 1 calc R
H(11J) 0.9079 0.8396 0.4884 0.296 Uiso 1 1 calc R
H(11K) 0.8846 0.7402 0.5286 0.296 Uiso 1 1 calc R
H(11L) 0.8342 0.7577 0.4652 0.296 Uiso 1 1 calc R
H(15A) 0.8216 0.1266 0.3815 0.063 Uiso 1 1 calc R
H(15B) 0.6840 0.1149 0.3853 0.063 Uiso 1 1 calc R
H(15C) 0.7341 0.2209 0.3866 0.063 Uiso 1 1 calc R
H(212) 0.2953 0.1708 0.2192 0.053 Uiso 1 1 calc R
H(214) 0.2568 0.4078 0.1037 0.070 Uiso 1 1 calc R
H(216) 0.5729 0.3374 0.1579 0.045 Uiso 1 1 calc R
H(232) 0.4481 0.1063 0.3975 0.043 Uiso 1 1 calc R
H(234) 0.3626 -0.1644 0.4686 0.065 Uiso 1 1 calc R
H(236) 0.5581 -0.1328 0.3047 0.051 Uiso 1 1 calc R
H(312) 0.6164 0.1752 0.0448 0.049 Uiso 1 1 calc R
H(314) 0.3128 0.1129 -0.0132 0.087 Uiso 1 1 calc R
H(316) 0.4173 -0.0344 0.1351 0.073 Uiso 1 1 calc R
H(332) 0.8939 -0.1527 0.2252 0.041 Uiso 1 1 calc R
H(334) 0.8014 -0.4321 0.2339 0.066 Uiso 1 1 calc R
H(336) 0.5594 -0.2111 0.2078 0.051 Uiso 1 1 calc R
H(412) 0.7448 0.2734 0.0675 0.043 Uiso 1 1 calc R
H(414) 0.9313 0.2558 -0.0982 0.064 Uiso 1 1 calc R
H(416) 1.0180 0.0759 0.0405 0.038 Uiso 1 1 calc R
H(432) 0.9773 0.1176 0.3062 0.046 Uiso 1 1 calc R
H(434) 1.2815 -0.0424 0.3099 0.049 Uiso 1 1 calc R
H(436) 1.0723 -0.0837 0.1835 0.038 Uiso 1 1 calc R

loop_
_atom_site_aniso_label
_atom_site_aniso_U_11
_atom_site_aniso_U_22
_atom_site_aniso_U_33
_atom_site_aniso_U_12
_atom_site_aniso_U_13
_atom_site_aniso_U_23
Ru(1) 0.0304(4) 0.0271(4) 0.0189(3) -0.0008(3) -0.0056(3) 0.0017(3)
Ru(2) 0.0295(4) 0.0271(4) 0.0194(3) -0.0011(3) -0.0061(3) 0.0022(3)
Cl(2) 0.0409(11) 0.0377(11) 0.0267(10) -0.0006(9) -0.0093(9) 0.0068(9)
Cl(5) 0.0505(14) 0.092(2) 0.0265(12) 0.0033(13) 0.0015(10) 0.0066(12)
Cl(21) 0.0501(16) 0.0731(19) 0.120(3) -0.0084(14) -0.0371(17) 0.0279(18)
Cl(22) 0.0639(17) 0.0638(17) 0.080(2) -0.0054(13) -0.0157(15) 0.0435(15)
Cl(24) 0.125(3) 0.0421(16) 0.128(3) -0.0156(17) 0.035(2) 0.0165(18)
Cl(31) 0.342(8) 0.068(2) 0.157(4) -0.058(3) -0.205(5) 0.051(3)
Cl(32) 0.0551(18) 0.144(3) 0.084(2) 0.0060(19) -0.0046(16) 0.036(2)
Cl(33) 0.0621(16) 0.0523(15) 0.0673(17) 0.0204(12) -0.0087(13) 0.0090(13)
Cl(34) 0.089(2) 0.0413(15) 0.132(3) -0.0238(15) -0.032(2) -0.0022(17)
Cl(41) 0.109(2) 0.0738(19) 0.0463(15) 0.0327(18) -0.0152(15) 0.0228(14)
Cl(42) 0.0666(16) 0.0599(15) 0.0292(12) -0.0118(12) 0.0119(11) -0.0084(10)
Cl(43) 0.0649(17) 0.096(2) 0.0613(17) 0.0116(15) -0.0386(14) -0.0267(16)
Cl(44) 0.0427(13) 0.0523(14) 0.0659(16) 0.0138(11) -0.0028(12) 0.0028(12)
Si(1) 0.105(3) 0.072(2) 0.0533(19) -0.039(2) -0.0033(18) -0.0187(16)
N(12) 0.037(4) 0.029(4) 0.026(4) -0.002(3) -0.004(3) 0.001(3)
N(14) 0.037(4) 0.035(4) 0.020(3) 0.000(3) -0.003(3) 0.004(3)
N(21) 0.037(4) 0.034(4) 0.028(4) 0.003(3) -0.011(3) 0.004(3)
N(23) 0.039(4) 0.029(4) 0.028(4) -0.002(3) -0.010(3) 0.008(3)
N(31) 0.038(4) 0.031(4) 0.024(3) -0.001(3) -0.007(3) 0.002(3)
N(33) 0.035(4) 0.028(3) 0.018(3) -0.003(3) -0.005(3) -0.002(3)
N(41) 0.036(4) 0.034(4) 0.021(3) -0.002(3) -0.007(3) 0.006(3)
N(43) 0.028(4) 0.034(4) 0.027(4) 0.002(3) -0.010(3) -0.001(3)
C(11) 0.051(6) 0.039(5) 0.032(5) -0.007(4) -0.014(4) 0.001(4)
C(13) 0.036(5) 0.038(5) 0.023(4) 0.000(4) -0.003(3) -0.003(4)
C(15) 0.061(6) 0.044(5) 0.022(4) -0.003(4) -0.004(4) -0.003(4)
C(22) 0.037(5) 0.033(5) 0.037(5) -0.004(4) -0.012(4) -0.005(4)
C(32) 0.041(5) 0.035(5) 0.030(5) 0.002(4) -0.010(4) -0.006(4)
C(42) 0.042(5) 0.034(4) 0.020(4) -0.002(4) -0.006(4) -0.006(3)
C(111) 0.039(5) 0.031(4) 0.035(5) -0.011(4) -0.012(4) 0.006(4)
C(112) 0.054(6) 0.040(5) 0.049(6) 0.000(5) -0.009(5) -0.011(4)
C(113) 0.065(7) 0.052(6) 0.059(7) 0.003(5) -0.010(5) -0.015(5)
C(114) 0.072(7) 0.037(5) 0.036(5) -0.015(5) -0.008(5) -0.002(4)
C(115) 0.055(6) 0.063(7) 0.058(7) -0.022(5) -0.005(5) -0.017(5)
C(116) 0.051(6) 0.051(6) 0.052(6) -0.006(5) -0.007(5) -0.016(5)
C(117) 0.080(8) 0.048(6) 0.062(7) -0.015(6) -0.007(6) -0.004(5)
C(118) 0.084(9) 0.082(9) 0.057(7) -0.021(7) -0.011(6) -0.003(6)
C(11A) 0.22(2) 0.143(15) 0.078(10) -0.112(15) -0.078(12) 0.033(10)
C(11B) 0.139(14) 0.089(10) 0.084(10) -0.037(9) -0.044(10) 0.010(8)
C(11C) 0.20(2) 0.17(2) 0.24(3) -0.035(17) 0.027(19) -0.17(2)
C(211) 0.043(5) 0.046(5) 0.029(5) 0.001(4) -0.009(4) 0.006(4)
C(212) 0.043(5) 0.039(5) 0.050(6) -0.009(4) -0.012(4) 0.009(4)
C(213) 0.044(6) 0.053(6) 0.066(7) 0.002(5) -0.014(5) 0.010(5)
C(214) 0.054(6) 0.052(6) 0.074(7) 0.000(5) -0.033(6) 0.018(6)
C(215) 0.047(6) 0.055(6) 0.049(6) 0.003(5) -0.009(5) 0.024(5)
C(216) 0.042(5) 0.040(5) 0.030(5) -0.002(4) -0.010(4) 0.009(4)
C(231) 0.026(4) 0.043(5) 0.030(5) 0.000(4) -0.010(3) 0.005(4)
C(232) 0.023(4) 0.045(5) 0.038(5) -0.002(4) -0.007(4) 0.013(4)
C(233) 0.027(4) 0.073(7) 0.033(5) -0.001(4) -0.008(4) 0.015(5)
C(234) 0.041(6) 0.064(7) 0.051(6) -0.007(5) 0.010(5) 0.021(5)
C(235) 0.052(6) 0.040(5) 0.068(7) -0.001(5) -0.007(5) 0.014(5)
C(236) 0.038(5) 0.039(5) 0.048(6) -0.004(4) 0.001(4) 0.007(4)
C(311) 0.116(10) 0.043(6) 0.070(8) -0.005(6) -0.059(7) -0.013(6)
C(312) 0.058(6) 0.037(5) 0.034(5) 0.006(4) -0.032(4) 0.000(4)
C(313) 0.105(10) 0.042(6) 0.075(8) -0.006(6) -0.062(7) 0.003(5)
C(314) 0.066(8) 0.083(9) 0.072(8) 0.000(6) -0.024(6) -0.005(7)
C(316) 0.056(7) 0.070(7) 0.060(7) -0.004(6) -0.017(5) 0.000(6)
C(331) 0.052(5) 0.034(5) 0.024(4) 0.005(4) -0.008(4) -0.005(4)
C(332) 0.041(5) 0.031(4) 0.029(4) -0.001(4) -0.001(4) -0.001(4)
C(333) 0.051(6) 0.037(5) 0.034(5) 0.007(4) -0.006(4) 0.003(4)
C(334) 0.070(7) 0.036(5) 0.058(7) -0.001(5) -0.012(5) 0.008(5)
C(335) 0.071(7) 0.034(5) 0.057(6) -0.020(5) -0.004(5) -0.011(5)
C(336) 0.044(5) 0.034(5) 0.053(6) -0.007(4) -0.013(4) -0.002(4)
C(411) 0.038(5) 0.036(5) 0.025(4) -0.006(4) -0.010(4) -0.005(4)
C(412) 0.048(5) 0.036(5) 0.024(4) 0.006(4) -0.007(4) -0.003(4)
C(413) 0.070(7) 0.046(5) 0.030(5) 0.013(5) -0.008(5) 0.012(4)
C(414) 0.079(7) 0.056(6) 0.023(5) -0.005(5) -0.001(5) 0.010(4)
C(415) 0.057(6) 0.043(5) 0.017(4) -0.016(4) 0.004(4) -0.002(4)
C(416) 0.041(5) 0.028(4) 0.028(4) -0.007(4) -0.007(4) -0.001(3)
C(431) 0.036(5) 0.030(4) 0.025(4) -0.002(4) -0.006(3) 0.008(3)
C(432) 0.033(5) 0.053(5) 0.029(5) 0.003(4) -0.005(4) 0.009(4)
C(433) 0.041(5) 0.046(5) 0.034(5) -0.003(4) -0.011(4) -0.003(4)
C(434) 0.032(5) 0.051(6) 0.040(5) -0.003(4) -0.008(4) 0.007(4)
C(435) 0.032(5) 0.046(5) 0.034(5) 0.005(4) -0.002(4) 0.002(4)
C(436) 0.031(4) 0.039(5) 0.025(4) -0.001(4) -0.003(3) 0.001(4)

loop_
_atom_type_symbol
_atom_type_radius_bond
Ru 1.25
Cl 0.99
Si 1.11
N 0.75
C 0.77
H 0.32

loop_
_geom_angle_atom_site_label_1
_geom_angle_atom_site_label_2
_geom_angle_atom_site_label_3
_geom_angle
N12 Ru1 N21 92.4(3)
N12 Ru1 N41 89.1(3)
N21 Ru1 N41 177.6(3)
N12 Ru1 N31 179.2(3)
N21 Ru1 N31 88.2(3)
N41 Ru1 N31 90.3(3)
N12 Ru1 Ru2 89.61(18)
N21 Ru1 Ru2 89.48(18)
N41 Ru1 Ru2 92.46(17)
N31 Ru1 Ru2 90.99(18)
N14 Ru2 N23 87.1(3)
N14 Ru2 N43 91.6(3)
N23 Ru2 N43 175.7(2)
N14 Ru2 N33 174.7(2)
N23 Ru2 N33 89.8(2)
N43 Ru2 N33 91.0(2)
N14 Ru2 Ru1 88.00(18)
N23 Ru2 Ru1 89.48(17)
N43 Ru2 Ru1 86.32(17)
N33 Ru2 Ru1 87.60(17)
N14 Ru2 Cl2 91.86(18)
N23 Ru2 Cl2 93.19(17)
N43 Ru2 Cl2 91.01(18)
N33 Ru2 Cl2 92.67(17)
Ru1 Ru2 Cl2 177.31(6)
C11B Si1 C118 108.7(6)
C11B Si1 C11A 109.2(8)
C118 Si1 C11A 110.5(7)
C11B Si1 C11C 107.5(10)
C118 Si1 C11C 106.6(8)
C11A Si1 C11C 114.2(11)
C13 N12 C11 120.1(7)
C13 N12 Ru1 118.7(5)
C11 N12 Ru1 121.1(5)
C13 N14 C15 119.9(7)
C13 N14 Ru2 119.7(5)
C15 N14 Ru2 120.1(5)
C22 N21 C211 120.1(7)
C22 N21 Ru1 119.3(5)
C211 N21 Ru1 117.8(5)
C22 N23 C231 116.3(7)
C22 N23 Ru2 117.8(5)
C231 N23 Ru2 125.8(5)
C32 N31 C311 117.7(7)
C32 N31 Ru1 117.4(6)
C311 N31 Ru1 123.5(5)
C32 N33 C331 115.8(7)
C32 N33 Ru2 117.9(5)
C331 N33 Ru2 126.2(5)
C42 N41 C411 118.0(7)
C42 N41 Ru1 116.6(5)
C411 N41 Ru1 125.2(5)
C42 N43 C431 114.1(6)
C42 N43 Ru2 120.1(5)
C431 N43 Ru2 125.7(5)
N12 C11 H11A 109.50
N12 C11 H11B 109.50
H11A C11 H11B 109.50
N12 C11 H11C 109.50
H11A C11 H11C 109.50
H11B C11 H11C 109.50
N14 C13 N12 119.6(7)
N14 C13 C111 121.2(7)
N12 C13 C111 119.2(7)
N14 C15 H15A 109.50
N14 C15 H15B 109.50
H15A C15 H15B 109.50
N14 C15 H15C 109.50
H15A C15 H15C 109.50
H15B C15 H15C 109.50
N23 C22 N21 122.0(8)
N23 C22 H22 119.00
N21 C22 H22 119.00
C231 C232 C233 118.7(9)
C231 C232 H232 120.70
C233 C232 H232 120.70
N33 C32 N31 123.5(8)
N33 C32 H32 118.30
N31 C32 H32 118.30
N41 C42 N43 121.5(7)
N41 C42 H42 119.20
N43 C42 H42 119.20
C116 C111 C112 119.4(8)
C116 C111 C13 120.3(8)
C112 C111 C13 120.3(8)
C111 C112 C113 120.1(10)
C111 C112 H112 120.00
C113 C112 H112 120.00
C112 C113 C114 120.7(9)
C112 C113 H113 119.60
C114 C113 H113 119.60
C115 C114 C113 118.9(9)
C115 C114 C117 121.5(10)
C113 C114 C117 119.6(10)
C114 C115 C116 119.3(10)
C114 C115 H115 120.30
C116 C115 H115 120.30
C111 C116 C115 121.6(9)
C111 C116 H116 119.20
C115 C116 H116 119.20
C118 C117 C114 128.8(12)
C118 C117 H117 115.60
C114 C117 H117 115.60
C117 C118 Si1 129.6(11)
C117 C118 H118 115.20
Si1 C118 H118 115.20
Si1 C11A H11D 109.50
Si1 C11A H11E 109.50
H11D C11A H11E 109.50
Si1 C11A H11F 109.50
H11D C11A H11F 109.50
H11E C11A H11F 109.50
Si1 C11B H11G 109.50
Si1 C11B H11H 109.50
H11G C11B H11H 109.50
Si1 C11B H11I 109.50
H11G C11B H11I 109.50
H11H C11B H11I 109.50
Si1 C11C H11J 109.50
Si1 C11C H11K 109.50
H11J C11C H11K 109.50
Si1 C11C H11L 109.50
H11J C11C H11L 109.50
H11K C11C H11L 109.50
C212 C211 N21 125.8(8)
C212 C211 C216 119.8(8)
N21 C211 C216 114.2(8)
C213 C212 C211 119.2(8)
C213 C212 H212 120.40
C211 C212 H212 120.40
C212 C213 C214 122.1(9)
C212 C213 Cl21 118.8(8)
C214 C213 Cl21 119.1(7)
C215 C214 C213 118.2(9)
C215 C214 H214 120.90
C213 C214 H214 120.90
C216 C215 C214 121.8(9)
C216 C215 Cl22 119.0(8)
C214 C215 Cl22 119.0(7)
C215 C216 C211 118.8(8)
C215 C216 H216 120.60
C211 C216 H216 120.60
C232 C231 C236 121.0(8)
C232 C231 N23 120.4(7)
C236 C231 N23 118.5(7)
C234 C233 C232 121.8(9)
C234 C233 Cl5 119.3(7)
C232 C233 Cl5 118.8(8)
C235 C234 C233 117.2(8)
C235 C234 H234 121.40
C233 C234 H234 121.40
C234 C235 C236 123.2(9)
C234 C235 Cl24 118.6(8)
C236 C235 Cl24 118.1(8)
C235 C236 C231 118.0(9)
C235 C236 H236 121.00
C231 C236 H236 121.00
C312 C311 C316 120.0(9)
C312 C311 N31 117.0(5)
C316 C311 N31 122.9(5)
C313 C312 C311 120.0(5)
C313 C312 H312 120.00
C311 C312 H312 120.00
C312 C313 C314 120.0(5)
C312 C313 Cl31 124.4(4)
C314 C313 Cl31 115.6(4)
C313 C314 C315 120.0(4)
C313 C314 H314 120.00
C315 C314 H314 120.00
C314 C315 C316 120.0(4)
C314 C315 Cl32 120.3(5)
C316 C315 Cl32 119.7(5)
C315 C316 C311 120.0(5)
C315 C316 H316 120.00
C311 C316 H316 120.00
C336 C331 C332 120.7(8)
C336 C331 N33 120.4(8)
C332 C331 N33 118.9(8)
C333 C332 C331 119.7(8)
C333 C332 H332 120.20
C331 C332 H332 120.20
C334 C333 C332 121.2(9)
C334 C333 Cl33 119.7(7)
C332 C333 Cl33 119.1(7)
C333 C334 C335 119.0(9)
C333 C334 H334 120.50
C335 C334 H334 120.50
C334 C335 C336 121.3(9)
C334 C335 Cl34 119.4(8)
C336 C335 Cl34 119.2(8)
C331 C336 C335 117.9(9)
C331 C336 H336 121.00
C335 C336 H336 121.00
C416 C411 C412 118.1(7)
C416 C411 N41 124.3(7)
C412 C411 N41 117.5(7)
C413 C412 C411 120.3(8)
C413 C412 H412 119.90
C411 C412 H412 119.90
C412 C413 C414 121.5(8)
C412 C413 Cl41 118.9(7)
C414 C413 Cl41 119.6(7)
C415 C414 C413 116.9(8)
C415 C414 H414 121.50
C413 C414 H414 121.50
C414 C415 C416 124.3(8)
C414 C415 Cl42 118.1(6)
C416 C415 Cl42 117.5(7)
C415 C416 C411 118.8(8)
C415 C416 H416 120.60
C411 C416 H416 120.60
C432 C431 C436 120.3(8)
C432 C431 N43 118.1(7)
C436 C431 N43 121.5(7)
C431 C432 C433 119.2(8)
C431 C432 H432 120.40
C433 C432 H432 120.40
C432 C433 C434 121.7(8)
C432 C433 Cl43 118.8(7)
C434 C433 Cl43 119.4(7)
C435 C434 C433 117.6(8)
C435 C434 H434 121.20
C433 C434 H434 121.20
C434 C435 C436 121.9(8)
C434 C435 Cl44 119.0(7)
C436 C435 Cl44 119.1(7)
C431 C436 C435 119.1(8)
C431 C436 H436 120.40
C435 C436 H436 120.40

loop_
_geom_bond_atom_site_label_1
_geom_bond_atom_site_label_2
_geom_bond_distance
Ru1 N12 2.030(7)
Ru1 N21 2.052(7)
Ru1 N41 2.057(6)
Ru1 N31 2.064(7)
Ru1 Ru2 2.3179(8)
Ru2 N14 2.054(7)
Ru2 N23 2.100(7)
Ru2 N43 2.106(6)
Ru2 N33 2.131(6)
Ru2 Cl2 2.394(2)
Cl5 C233 1.745(10)
Cl21 C213 1.733(10)
Cl22 C215 1.720(9)
Cl24 C235 1.743(10)
Cl31 C313 1.640(6)
Cl32 C315 1.667(6)
Cl33 C333 1.729(9)
Cl34 C335 1.720(10)
Cl41 C413 1.732(9)
Cl42 C415 1.761(9)
Cl43 C433 1.732(9)
Cl44 C435 1.749(8)
Si1 C11B 1.769(14)
Si1 C118 1.828(13)
Si1 C11A 1.833(18)
Si1 C11C 1.85(2)
N12 C13 1.338(10)
N12 C11 1.466(10)
N14 C13 1.322(10)
N14 C15 1.461(10)
N21 C22 1.337(10)
N21 C211 1.410(11)
N23 C22 1.305(10)
N23 C231 1.433(10)
N31 C32 1.320(10)
N31 C311 1.447(8)
N33 C32 1.299(10)
N33 C331 1.438(10)
N41 C42 1.323(10)
N41 C411 1.416(10)
N43 C42 1.333(10)
N43 C431 1.444(10)
C11 H11A 0.9800
C11 H11B 0.9800
C11 H11C 0.9800
C13 C111 1.501(12)
C15 H15A 0.9800
C15 H15B 0.9800
C15 H15C 0.9800
C22 H22 0.9500
C232 C231 1.374(11)
C232 C233 1.388(12)
C232 H232 0.9500
C32 H32 0.9500
C42 H42 0.9500
C111 C116 1.371(13)
C111 C112 1.373(12)
C112 C113 1.382(14)
C112 H112 0.9500
C113 C114 1.399(15)
C113 H113 0.9500
C114 C115 1.381(14)
C114 C117 1.477(14)
C115 C116 1.390(13)
C115 H115 0.9500
C116 H116 0.9500
C117 C118 1.323(16)
C117 H117 0.9500
C118 H118 0.9500
C11A H11D 0.9800
C11A H11E 0.9800
C11A H11F 0.9800
C11B H11G 0.9800
C11B H11H 0.9800
C11B H11I 0.9800
C11C H11J 0.9800
C11C H11K 0.9800
C11C H11L 0.9800
C211 C212 1.382(12)
C211 C216 1.427(12)
C212 C213 1.378(13)
C212 H212 0.9500
C213 C214 1.394(14)
C214 C215 1.379(14)
C214 H214 0.9500
C215 C216 1.378(12)
C216 H216 0.9500
C231 C236 1.387(12)
C233 C234 1.384(14)
C234 C235 1.366(14)
C234 H234 0.9500
C235 C236 1.377(13)
C236 H236 0.9500
C311 C312 1.390(13)
C311 C316 1.390(13)
C312 C313 1.390(13)
C312 H312 0.9500
C313 C314 1.390(13)
C314 C315 1.390(13)
C314 H314 0.9500
C315 C316 1.390(13)
C316 H316 0.9500
C331 C336 1.390(12)
C331 C332 1.397(12)
C332 C333 1.375(11)
C332 H332 0.9500
C333 C334 1.367(14)
C334 C335 1.398(15)
C334 H334 0.9500
C335 C336 1.399(13)
C336 H336 0.9500
C411 C416 1.389(11)
C411 C412 1.407(12)
C412 C413 1.372(12)
C412 H412 0.9500
C413 C414 1.379(13)
C414 C415 1.356(13)
C414 H414 0.9500
C415 C416 1.366(11)
C416 H416 0.9500
C431 C432 1.368(12)
C431 C436 1.374(11)
C432 C433 1.373(12)
C432 H432 0.9500
C433 C434 1.387(12)
C434 C435 1.356(12)
C434 H434 0.9500
C435 C436 1.384(12)
C436 H436 0.9500

loop_
_geom_torsion_atom_site_label_1
_geom_torsion_atom_site_label_2
_geom_torsion_atom_site_label_3
_geom_torsion_atom_site_label_4
_geom_torsion
N(12) Ru(1) Ru(2) N(14) 15.5(3)
N(21) Ru(1) Ru(2) N(14) -76.9(3)
N(41) Ru(1) Ru(2) N(14) 104.6(3)
N(31) Ru(1) Ru(2) N(14) -165.1(3)
N(12) Ru(1) Ru(2) N(23) 102.6(3)
N(21) Ru(1) Ru(2) N(23) 10.2(3)
N(41) Ru(1) Ru(2) N(23) -168.3(3)
N(31) Ru(1) Ru(2) N(23) -78.0(3)
N(12) Ru(1) Ru(2) N(43) -76.3(3)
N(21) Ru(1) Ru(2) N(43) -168.7(3)
N(41) Ru(1) Ru(2) N(43) 12.8(3)
N(31) Ru(1) Ru(2) N(43) 103.1(3)
N(12) Ru(1) Ru(2) N(33) -167.5(2)
N(21) Ru(1) Ru(2) N(33) 100.1(3)
N(41) Ru(1) Ru(2) N(33) -78.4(3)
N(31) Ru(1) Ru(2) N(33) 11.9(2)
N(12) Ru(1) Ru(2) Cl(2) -71.7(13)
N(21) Ru(1) Ru(2) Cl(2) -164.1(13)
N(41) Ru(1) Ru(2) Cl(2) 17.4(13)
N(31) Ru(1) Ru(2) Cl(2) 107.7(13)
N(21) Ru(1) N(12) C(13) 70.4(6)
N(41) Ru(1) N(12) C(13) -111.5(6)
N(31) Ru(1) N(12) C(13) -155(18)
Ru(2) Ru(1) N(12) C(13) -19.1(6)
N(21) Ru(1) N(12) C(11) -113.8(6)
N(41) Ru(1) N(12) C(11) 64.3(6)
N(31) Ru(1) N(12) C(11) 21(18)
Ru(2) Ru(1) N(12) C(11) 156.8(6)
N(23) Ru(2) N(14) C(13) -106.8(6)
N(43) Ru(2) N(14) C(13) 69.0(6)
N(33) Ru(2) N(14) C(13) -51(3)
Ru(1) Ru(2) N(14) C(13) -17.2(6)
Cl(2) Ru(2) N(14) C(13) 160.1(6)
N(23) Ru(2) N(14) C(15) 67.9(6)
N(43) Ru(2) N(14) C(15) -116.3(6)
N(33) Ru(2) N(14) C(15) 123(2)
Ru(1) Ru(2) N(14) C(15) 157.5(6)
Cl(2) Ru(2) N(14) C(15) -25.2(6)
N(12) Ru(1) N(21) C(22) -102.2(6)
N(41) Ru(1) N(21) C(22) 130(6)
N(31) Ru(1) N(21) C(22) 78.4(6)
Ru(2) Ru(1) N(21) C(22) -12.6(6)
N(12) Ru(1) N(21) C(211) 96.7(6)
N(41) Ru(1) N(21) C(211) -31(6)
N(31) Ru(1) N(21) C(211) -82.7(6)
Ru(2) Ru(1) N(21) C(211) -173.8(6)
N(14) Ru(2) N(23) C(22) 76.6(6)
N(43) Ru(2) N(23) C(22) 3(4)
N(33) Ru(2) N(23) C(22) -99.0(6)
Ru(1) Ru(2) N(23) C(22) -11.4(6)
Cl(2) Ru(2) N(23) C(22) 168.3(6)
N(14) Ru(2) N(23) C(231) -99.5(7)
N(43) Ru(2) N(23) C(231) -173(3)
N(33) Ru(2) N(23) C(231) 84.8(6)
Ru(1) Ru(2) N(23) C(231) 172.4(6)
Cl(2) Ru(2) N(23) C(231) -7.8(6)
N(12) Ru(1) N(31) C(32) 122(18)
N(21) Ru(1) N(31) C(32) -102.9(6)
N(41) Ru(1) N(31) C(32) 79.0(6)
Ru(2) Ru(1) N(31) C(32) -13.4(6)
N(12) Ru(1) N(31) C(311) -72(18)
N(21) Ru(1) N(31) C(311) 63.3(6)
N(41) Ru(1) N(31) C(311) -114.7(6)
Ru(2) Ru(1) N(31) C(311) 152.8(5)
N(14) Ru(2) N(33) C(32) 20(3)
N(23) Ru(2) N(33) C(32) 75.0(6)
N(43) Ru(2) N(33) C(32) -100.8(6)
Ru(1) Ru(2) N(33) C(32) -14.5(6)
Cl(2) Ru(2) N(33) C(32) 168.1(6)
N(14) Ru(2) N(33) C(331) -156(2)
N(23) Ru(2) N(33) C(331) -100.4(6)
N(43) Ru(2) N(33) C(331) 83.9(6)
Ru(1) Ru(2) N(33) C(331) 170.1(6)
Cl(2) Ru(2) N(33) C(331) -7.2(6)
N(12) Ru(1) N(41) C(42) 74.4(6)
N(21) Ru(1) N(41) C(42) -158(6)
N(31) Ru(1) N(41) C(42) -106.2(6)
Ru(2) Ru(1) N(41) C(42) -15.2(6)
N(12) Ru(1) N(41) C(411) -101.6(6)
N(21) Ru(1) N(41) C(411) 26(6)
N(31) Ru(1) N(41) C(411) 77.9(6)
Ru(2) Ru(1) N(41) C(411) 168.9(6)
N(14) Ru(2) N(43) C(42) -102.6(6)
N(23) Ru(2) N(43) C(42) -29(4)
N(33) Ru(2) N(43) C(42) 72.8(6)
Ru(1) Ru(2) N(43) C(42) -14.7(6)
Cl(2) Ru(2) N(43) C(42) 165.5(6)
N(14) Ru(2) N(43) C(431) 73.3(6)
N(23) Ru(2) N(43) C(431) 147(3)
N(33) Ru(2) N(43) C(431) -111.3(6)
Ru(1) Ru(2) N(43) C(431) 161.2(6)
Cl(2) Ru(2) N(43) C(431) -18.6(6)
C(15) N(14) C(13) N(12) -167.5(7)
Ru(2) N(14) C(13) N(12) 7.2(10)
C(15) N(14) C(13) C(111) 13.0(11)
Ru(2) N(14) C(13) C(111) -172.2(6)
C(11) N(12) C(13) N(14) -165.2(7)
Ru(1) N(12) C(13) N(14) 10.7(10)
C(11) N(12) C(13) C(111) 14.2(11)
Ru(1) N(12) C(13) C(111) -169.9(6)
C(231) N(23) C(22) N(21) -178.7(7)
Ru(2) N(23) C(22) N(21) 4.8(11)
C(211) N(21) C(22) N(23) 167.6(8)
Ru(1) N(21) C(22) N(23) 6.9(11)
C(331) N(33) C(32) N(31) -175.9(7)
Ru(2) N(33) C(32) N(31) 8.2(11)
C(311) N(31) C(32) N(33) -161.8(7)
Ru(1) N(31) C(32) N(33) 5.3(11)
C(411) N(41) C(42) N(43) -176.4(7)
Ru(1) N(41) C(42) N(43) 7.4(10)
C(431) N(43) C(42) N(41) -169.3(7)
Ru(2) N(43) C(42) N(41) 7.1(10)
N(14) C(13) C(111) C(116) 80.0(11)
N(12) C(13) C(111) C(116) -99.4(10)
N(14) C(13) C(111) C(112) -101.9(10)
N(12) C(13) C(111) C(112) 78.7(11)
C(116) C(111) C(112) C(113) -0.6(14)
C(13) C(111) C(112) C(113) -178.7(8)
C(111) C(112) C(113) C(114) 0.7(15)
C(112) C(113) C(114) C(115) -0.4(15)
C(112) C(113) C(114) C(117) 179.7(10)
C(113) C(114) C(115) C(116) 0.0(15)
C(117) C(114) C(115) C(116) 179.8(10)
C(112) C(111) C(116) C(115) 0.2(15)
C(13) C(111) C(116) C(115) 178.3(9)
C(114) C(115) C(116) C(111) 0.1(16)
C(115) C(114) C(117) C(118) -5.7(18)
C(113) C(114) C(117) C(118) 174.1(12)
C(114) C(117) C(118) Si(1) 175.4(9)
C(11B) Si(1) C(118) C(117) -90.0(13)
C(11A) Si(1) C(118) C(117) 150.2(13)
C(11C) Si(1) C(118) C(117) 25.6(16)
C(22) N(21) C(211) C(212) -23.9(13)
Ru(1) N(21) C(211) C(212) 137.1(8)
C(22) N(21) C(211) C(216) 160.6(7)
Ru(1) N(21) C(211) C(216) -38.3(10)
N(21) C(211) C(212) C(213) -177.2(9)
C(216) C(211) C(212) C(213) -2.0(14)
C(211) C(212) C(213) C(214) 3.1(16)
C(211) C(212) C(213) Cl(21) -179.2(8)
C(212) C(213) C(214) C(215) -2.9(17)
Cl(21) C(213) C(214) C(215) 179.4(9)
C(213) C(214) C(215) C(216) 1.7(17)
C(213) C(214) C(215) Cl(22) 176.8(9)
C(214) C(215) C(216) C(211) -0.7(15)
Cl(22) C(215) C(216) C(211) -175.8(7)
C(212) C(211) C(216) C(215) 0.8(14)
N(21) C(211) C(216) C(215) 176.6(8)
C(233) C(232) C(231) C(236) -1.3(12)
C(233) C(232) C(231) N(23) 176.2(7)
C(22) N(23) C(231) C(232) -52.4(10)
Ru(2) N(23) C(231) C(232) 123.8(7)
C(22) N(23) C(231) C(236) 125.2(8)
Ru(2) N(23) C(231) C(236) -58.6(10)
C(231) C(232) C(233) C(234) -0.3(13)
C(231) C(232) C(233) Cl(5) -179.9(6)
C(232) C(233) C(234) C(235) 1.6(14)
Cl(5) C(233) C(234) C(235) -178.8(8)
C(233) C(234) C(235) C(236) -1.5(16)
C(233) C(234) C(235) Cl(24) -179.3(8)
C(234) C(235) C(236) C(231) -0.1(15)
Cl(24) C(235) C(236) C(231) 177.8(7)
C(232) C(231) C(236) C(235) 1.5(13)
N(23) C(231) C(236) C(235) -176.1(8)
C(32) N(31) C(311) C(312) -141.4(6)
Ru(1) N(31) C(311) C(312) 52.4(7)
C(32) N(31) C(311) C(316) 35.3(9)
Ru(1) N(31) C(311) C(316) -130.8(4)
C(316) C(311) C(312) C(313) 0.0
N(31) C(311) C(312) C(313) 176.8(6)
C(311) C(312) C(313) C(314) 0.0
C(311) C(312) C(313) Cl(31) 177.4(7)
C(312) C(313) C(314) C(315) 0.0
Cl(31) C(313) C(314) C(315) -177.6(6)
C(313) C(314) C(315) C(316) 0.0
C(313) C(314) C(315) Cl(32) -178.4(6)
C(314) C(315) C(316) C(311) 0.0
Cl(32) C(315) C(316) C(311) 178.4(6)
C(312) C(311) C(316) C(315) 0.0
N(31) C(311) C(316) C(315) -176.6(7)
C(32) N(33) C(331) C(336) -46.6(11)
Ru(2) N(33) C(331) C(336) 128.8(7)
C(32) N(33) C(331) C(332) 132.1(8)
Ru(2) N(33) C(331) C(332) -52.4(9)
C(336) C(331) C(332) C(333) 4.6(12)
N(33) C(331) C(332) C(333) -174.2(7)
C(331) C(332) C(333) C(334) -4.0(13)
C(331) C(332) C(333) Cl(33) 175.7(6)
C(332) C(333) C(334) C(335) 2.9(15)
Cl(33) C(333) C(334) C(335) -176.8(8)
C(333) C(334) C(335) C(336) -2.3(16)
C(333) C(334) C(335) Cl(34) 179.9(8)
C(332) C(331) C(336) C(335) -4.0(13)
N(33) C(331) C(336) C(335) 174.8(8)
C(334) C(335) C(336) C(331) 2.9(15)
Cl(34) C(335) C(336) C(331) -179.4(7)
C(42) N(41) C(411) C(416) 24.9(12)
Ru(1) N(41) C(411) C(416) -159.2(6)
C(42) N(41) C(411) C(412) -157.2(8)
Ru(1) N(41) C(411) C(412) 18.6(10)
C(416) C(411) C(412) C(413) 0.7(13)
N(41) C(411) C(412) C(413) -177.2(8)
C(411) C(412) C(413) C(414) 0.0(16)
C(411) C(412) C(413) Cl(41) 178.5(7)
C(412) C(413) C(414) C(415) -2.1(16)
Cl(41) C(413) C(414) C(415) 179.4(8)
C(413) C(414) C(415) C(416) 3.5(15)
C(413) C(414) C(415) Cl(42) 179.9(8)
C(414) C(415) C(416) C(411) -2.8(14)
Cl(42) C(415) C(416) C(411) -179.2(6)
C(412) C(411) C(416) C(415) 0.6(12)
N(41) C(411) C(416) C(415) 178.4(8)
C(42) N(43) C(431) C(432) 116.4(8)
Ru(2) N(43) C(431) C(432) -59.8(9)
C(42) N(43) C(431) C(436) -62.6(10)
Ru(2) N(43) C(431) C(436) 121.2(7)
C(436) C(431) C(432) C(433) 3.5(12)
N(43) C(431) C(432) C(433) -175.5(8)
C(431) C(432) C(433) C(434) -3.4(13)
C(431) C(432) C(433) Cl(43) 178.2(6)
C(432) C(433) C(434) C(435) 1.1(13)
Cl(43) C(433) C(434) C(435) 179.5(7)
C(433) C(434) C(435) C(436) 1.2(13)
C(433) C(434) C(435) Cl(44) -177.5(7)
C(432) C(431) C(436) C(435) -1.3(12)
N(43) C(431) C(436) C(435) 177.7(7)
C(434) C(435) C(436) C(431) -1.1(13)
Cl(44) C(435) C(436) C(431) 177.7(6)

loop_
_platon_squeeze_void_nr
_platon_squeeze_void_average_x
_platon_squeeze_void_average_y
_platon_squeeze_void_average_z
_platon_squeeze_void_volume
_platon_squeeze_void_count_electrons
1 0.000 0.000 0.500 48.9 10.1
2 0.027 0.500 0.027 743.1 142.7
